data_7155796
loop_
_publ_author_name
'Maeda, Chihiro'
'Nagahata, Keiji'
'Ema, Tadashi'

_publ_section_title
;
 Carbazole-based BODIPYs with ethynyl substituents at the boron center:
 solid-state excimer fluorescence in the VIS/NIR region
;
_journal_name_full 'Org. Biomol. Chem.'
_journal_paper_doi 10.1039/C7OB01473B
_journal_year 2017
_chemical_formula_moiety 'C53 H41 B N2 S, C O'
_chemical_formula_sum 'C54 H41 B N2 O S'
_chemical_formula_weight 776.76
_space_group_crystal_system triclinic
_space_group_IT_number 2
_space_group_name_Hall '-P 1'
_space_group_name_H-M_alt 'P -1'
_symmetry_space_group_name_Hall '-P 1'
_symmetry_space_group_name_H-M 'P -1'
_atom_sites_solution_hydrogens geom
_audit_creation_method SHELXL-2014/7
_audit_update_record
;
2017-03-08 deposited with the CCDC.
2017-08-03 downloaded from the CCDC.
;
_cell_angle_alpha 99.083(14)
_cell_angle_beta 96.913(9)
_cell_angle_gamma 99.963(9)
_cell_formula_units_Z 2
_cell_length_a 11.071(3)
_cell_length_b 12.310(4)
_cell_length_c 15.729(5)
_cell_measurement_reflns_used 2203
_cell_measurement_temperature 93(2)
_cell_measurement_theta_max 68.2
_cell_measurement_theta_min 25.4
_cell_volume 2060.6(11)
_computing_structure_refinement 'SHELXL-2014/7 (Sheldrick, 2014)'
_diffrn_ambient_temperature 93(2)
_diffrn_detector_area_resol_mean 5.8140
_diffrn_measured_fraction_theta_full 0.974
_diffrn_measured_fraction_theta_max 0.974
_diffrn_measurement_device_type 'Rigaku XtaLAB P200'
_diffrn_measurement_method \w
_diffrn_radiation_type CuK\a
_diffrn_radiation_wavelength 1.54187
_diffrn_reflns_av_R_equivalents 0.0285
_diffrn_reflns_av_unetI/netI 0.0220
_diffrn_reflns_Laue_measured_fraction_full 0.974
_diffrn_reflns_Laue_measured_fraction_max 0.974
_diffrn_reflns_limit_h_max 13
_diffrn_reflns_limit_h_min -13
_diffrn_reflns_limit_k_max 14
_diffrn_reflns_limit_k_min -14
_diffrn_reflns_limit_l_max 18
_diffrn_reflns_limit_l_min -18
_diffrn_reflns_number 26226
_diffrn_reflns_point_group_measured_fraction_full 0.974
_diffrn_reflns_point_group_measured_fraction_max 0.974
_diffrn_reflns_theta_full 65.982
_diffrn_reflns_theta_max 65.982
_diffrn_reflns_theta_min 6.553
_exptl_absorpt_coefficient_mu 1.023
_exptl_absorpt_correction_T_max 0.960
_exptl_absorpt_correction_T_min 0.852
_exptl_absorpt_correction_type multi-scan
_exptl_absorpt_process_details 'REQAB (Rigaku, 1998)'
_exptl_crystal_colour orange
_exptl_crystal_density_diffrn 1.252
_exptl_crystal_description prism
_exptl_crystal_F_000 816
_exptl_crystal_size_max 0.250
_exptl_crystal_size_mid 0.130
_exptl_crystal_size_min 0.040
_refine_diff_density_max 1.126
_refine_diff_density_min -0.697
_refine_diff_density_rms 0.062
_refine_ls_extinction_method none
_refine_ls_goodness_of_fit_ref 1.074
_refine_ls_hydrogen_treatment constr
_refine_ls_matrix_type full
_refine_ls_number_parameters 704
_refine_ls_number_reflns 6989
_refine_ls_number_restraints 436
_refine_ls_restrained_S_all 1.125
_refine_ls_R_factor_all 0.0708
_refine_ls_R_factor_gt 0.0649
_refine_ls_shift/su_max 0.005
_refine_ls_shift/su_mean 0.000
_refine_ls_structure_factor_coef Fsqd
_refine_ls_weighting_details 'w=1/[\s^2^(Fo^2^)+(0.0950P)^2^+2.2562P] where P=(Fo^2^+2Fc^2^)/3'
_refine_ls_weighting_scheme calc
_refine_ls_wR_factor_gt 0.1748
_refine_ls_wR_factor_ref 0.1792
_reflns_Friedel_coverage 0.000
_reflns_number_gt 6132
_reflns_number_total 6989
_reflns_threshold_expression 'I > 2\s(I)'
_cod_data_source_file c7ob01473b2.cif
_cod_data_source_block 61031cm2_CCDC1
_cod_original_cell_volume 2060.7(11)
_cod_database_code 7155796
_shelx_shelxl_version_number 2014/7
_shelx_space_group_comment
;
The symmetry employed for this shelxl refinement is uniquely defined
by the following loop, which should always be used as a source of
symmetry information in preference to the above space-group names.
They are only intended as comments.
;
_shelx_estimated_absorpt_t_min 0.784
_shelx_estimated_absorpt_t_max 0.960

loop_
_space_group_symop_operation_xyz
'x, y, z'
'-x, -y, -z'

loop_
_atom_site_label
_atom_site_type_symbol
_atom_site_fract_x
_atom_site_fract_y
_atom_site_fract_z
_atom_site_U_iso_or_equiv
_atom_site_adp_type
_atom_site_occupancy
_atom_site_site_symmetry_order
_atom_site_calc_flag
_atom_site_refinement_flags_posn
_atom_site_refinement_flags_adp
_atom_site_refinement_flags_occupancy
_atom_site_disorder_assembly
_atom_site_disorder_group
C1 C 0.8948(2) 0.2688(2) 0.16365(16) 0.0306(6) Uani 1 1 d . . . . .
H1 H 0.9197 0.2030 0.1373 0.037 Uiso 1 1 calc R U . . .
C2 C 0.9043(3) 0.3628(2) 0.12567(17) 0.0335(6) Uani 1 1 d . . . . .
H2 H 0.9378 0.3613 0.0727 0.040 Uiso 1 1 calc R U . . .
C3 C 0.8664(2) 0.4613(2) 0.16238(17) 0.0311(6) Uani 1 1 d . . . . .
C4 C 0.8145(2) 0.4627(2) 0.23867(17) 0.0297(6) Uani 1 1 d . . . . .
H3 H 0.7852 0.5271 0.2631 0.036 Uiso 1 1 calc R U . . .
C5 C 0.8056(2) 0.3695(2) 0.27922(16) 0.0262(5) Uani 1 1 d . . . . .
C6 C 0.8474(2) 0.2733(2) 0.24190(16) 0.0258(5) Uani 1 1 d . . . . .
C7 C 0.7941(2) 0.2403(2) 0.36782(15) 0.0240(5) Uani 1 1 d . . . . .
C8 C 0.7705(2) 0.3481(2) 0.36170(16) 0.0252(5) Uani 1 1 d . . . . .
C9 C 0.7279(2) 0.4072(2) 0.43112(17) 0.0286(5) Uani 1 1 d . . . . .
H4 H 0.7099 0.4793 0.4279 0.034 Uiso 1 1 calc R U . . .
C10 C 0.7115(2) 0.3610(2) 0.50576(16) 0.0285(5) Uani 1 1 d . . . . .
C11 C 0.7359(2) 0.2545(2) 0.51020(16) 0.0276(5) Uani 1 1 d . . . . .
H5 H 0.7242 0.2238 0.5611 0.033 Uiso 1 1 calc R U . . .
C12 C 0.7774(2) 0.1917(2) 0.44105(15) 0.0245(5) Uani 1 1 d . . . . .
C13 C 0.8087(2) 0.0830(2) 0.43914(15) 0.0250(5) Uani 1 1 d . . . . .
C14 C 0.8722(2) -0.0754(2) 0.38250(16) 0.0253(5) Uani 1 1 d . . . . .
C15 C 0.9113(2) -0.1535(2) 0.32272(17) 0.0289(5) Uani 1 1 d . . . . .
H6 H 0.9196 -0.1408 0.2655 0.035 Uiso 1 1 calc R U . . .
C16 C 0.9373(2) -0.2496(2) 0.34921(18) 0.0318(6) Uani 1 1 d . . . . .
H7 H 0.9643 -0.3036 0.3096 0.038 Uiso 1 1 calc R U . . .
C17 C 0.9247(2) -0.2693(2) 0.43337(18) 0.0330(6) Uani 1 1 d . . . . .
H8 H 0.9450 -0.3356 0.4501 0.040 Uiso 1 1 calc R U . . .
C18 C 0.8834(2) -0.1940(2) 0.49245(17) 0.0316(6) Uani 1 1 d . . . . .
H9 H 0.8734 -0.2079 0.5491 0.038 Uiso 1 1 calc R U . . .
C28 C 0.6743(2) 0.4293(2) 0.58251(17) 0.0306(6) Uani 1 1 d . . . . .
C29 C 0.7615(2) 0.5179(2) 0.63446(16) 0.0269(5) Uani 1 1 d . . . . .
C30 C 0.7270(3) 0.5801(2) 0.70605(16) 0.0314(6) Uani 1 1 d . . . . .
H21 H 0.7864 0.6404 0.7412 0.038 Uiso 1 1 calc R U . . .
C31 C 0.6089(3) 0.5570(2) 0.72787(17) 0.0347(6) Uani 1 1 d . . . . .
C32 C 0.5242(3) 0.4703(3) 0.6751(2) 0.0479(8) Uani 1 1 d . . . . .
H22 H 0.4425 0.4539 0.6888 0.057 Uiso 1 1 calc R U . . .
C33 C 0.5538(3) 0.4056(3) 0.6024(2) 0.0513(9) Uani 1 1 d . . . . .
C34 C 0.8927(3) 0.5451(2) 0.61637(18) 0.0370(6) Uani 1 1 d . . . . .
H23 H 0.8919 0.5478 0.5544 0.055 Uiso 1 1 calc R U . . .
H24 H 0.9373 0.4870 0.6317 0.055 Uiso 1 1 calc R U . . .
H25 H 0.9342 0.6180 0.6513 0.055 Uiso 1 1 calc R U . . .
C35 C 0.5753(3) 0.6238(3) 0.8076(2) 0.0484(8) Uani 1 1 d . . . . .
H26 H 0.6271 0.6992 0.8204 0.073 Uiso 1 1 calc R U . . .
H27 H 0.5892 0.5863 0.8573 0.073 Uiso 1 1 calc R U . . .
H28 H 0.4877 0.6294 0.7967 0.073 Uiso 1 1 calc R U . . .
C36 C 0.4557(3) 0.3147(5) 0.5445(3) 0.107(2) Uani 1 1 d . U . . .
H29 H 0.4357 0.3369 0.4881 0.160 Uiso 1 1 calc R U . . .
H30 H 0.3808 0.3037 0.5721 0.160 Uiso 1 1 calc R U . . .
H31 H 0.4868 0.2446 0.5357 0.160 Uiso 1 1 calc R U . . .
C37 C 1.0098(2) 0.0782(2) 0.27193(15) 0.0252(5) Uani 1 1 d . . . . .
C38 C 1.1169(2) 0.0750(2) 0.27044(17) 0.0317(6) Uani 1 1 d . . . . .
C39 C 1.24372(18) 0.0522(2) 0.28357(18) 0.0298(9) Uani 0.687(4) 1 d G U P A 1
C40 C 1.2606(2) -0.05806(19) 0.26691(19) 0.0422(11) Uani 0.687(4) 1 d G U P A 1
H32 H 1.1915 -0.1173 0.2445 0.051 Uiso 0.687(4) 1 calc R U P A 1
C41 C 1.3787(2) -0.08164(19) 0.2830(2) 0.0515(12) Uani 0.687(4) 1 d G U P A 1
H33 H 1.3902 -0.1570 0.2716 0.062 Uiso 0.687(4) 1 calc R U P A 1
C42 C 1.47987(18) 0.0050(3) 0.3158(2) 0.0494(12) Uani 0.687(4) 1 d G U P A 1
H34 H 1.5606 -0.0111 0.3268 0.059 Uiso 0.687(4) 1 calc R U P A 1
C43 C 1.4630(2) 0.1152(2) 0.3324(2) 0.0439(12) Uani 0.687(4) 1 d G U P A 1
H35 H 1.5321 0.1745 0.3548 0.053 Uiso 0.687(4) 1 calc R U P A 1
C44 C 1.3449(2) 0.13881(17) 0.3163(2) 0.0294(11) Uani 0.687(4) 1 d G U P A 1
H36 H 1.3333 0.2141 0.3277 0.035 Uiso 0.687(4) 1 calc R U P A 1
C45 C 0.7752(2) -0.0029(2) 0.20328(17) 0.0309(6) Uani 1 1 d . . . . .
C46 C 0.7037(4) -0.0427(4) 0.1372(3) 0.0284(10) Uani 0.663(4) 1 d . U P B 3
C47 C 0.6171(4) -0.0895(4) 0.0595(2) 0.0486(13) Uani 0.663(4) 1 d G U P B 3
C48 C 0.6368(4) -0.0538(4) -0.0182(2) 0.0688(17) Uani 0.663(4) 1 d G U P B 3
H42 H 0.7097 -0.0014 -0.0202 0.083 Uiso 0.663(4) 1 calc R U P B 3
C49 C 0.5498(5) -0.0949(5) -0.0928(2) 0.100(2) Uani 0.663(4) 1 d G U P B 3
H43 H 0.5633 -0.0705 -0.1458 0.121 Uiso 0.663(4) 1 calc R U P B 3
C50 C 0.4431(4) -0.1716(5) -0.0897(4) 0.114(3) Uani 0.663(4) 1 d G U P B 3
H44 H 0.3830 -0.1985 -0.1405 0.137 Uiso 0.663(4) 1 calc R U P B 3
C51 C 0.4242(3) -0.2084(6) -0.0147(5) 0.092(3) Uani 0.663(4) 1 d G U P B 3
H45 H 0.3517 -0.2618 -0.0134 0.110 Uiso 0.663(4) 1 calc R U P B 3
C52 C 0.5104(3) -0.1682(5) 0.0604(5) 0.077(3) Uani 0.663(4) 1 d G U P B 3
H46 H 0.4966 -0.1945 0.1128 0.093 Uiso 0.663(4) 1 calc R U P B 3
S1 S 0.80492(6) 0.01261(5) 0.52519(4) 0.02897(19) Uani 1 1 d . . . . .
N1 N 0.84594(17) 0.02863(17) 0.36988(13) 0.0240(4) Uani 1 1 d . . . . .
N2 N 0.83875(18) 0.19448(17) 0.29628(13) 0.0241(4) Uani 1 1 d . . . . .
C53 C 0.8570(2) -0.0970(2) 0.46581(16) 0.0273(5) Uani 1 1 d . . . . .
B1 B 0.8685(2) 0.0759(2) 0.28118(17) 0.0241(6) Uani 1 1 d . . . . .
C54 C 1.2440(3) 0.0944(4) 0.2477(2) 0.0260(18) Uani 0.313(4) 1 d G U P A 2
C55 C 1.3280(3) 0.1562(5) 0.3188(3) 0.031(2) Uani 0.313(4) 1 d G U P A 2
H37 H 1.2988 0.1899 0.3690 0.038 Uiso 0.313(4) 1 calc R U P A 2
C56 C 1.4547(3) 0.1688(4) 0.3166(3) 0.037(2) Uani 0.313(4) 1 d G U P A 2
H38 H 1.5121 0.2111 0.3653 0.044 Uiso 0.313(4) 1 calc R U P A 2
C57 C 1.4975(3) 0.1196(4) 0.2433(3) 0.039(2) Uani 0.313(4) 1 d G U P A 2
H39 H 1.5841 0.1282 0.2418 0.047 Uiso 0.313(4) 1 calc R U P A 2
C58 C 1.4135(3) 0.0577(5) 0.1722(3) 0.037(2) Uani 0.313(4) 1 d G U P A 2
H40 H 1.4427 0.0240 0.1220 0.045 Uiso 0.313(4) 1 calc R U P A 2
C59 C 1.2868(3) 0.0451(4) 0.1744(2) 0.0321(19) Uani 0.313(4) 1 d G U P A 2
H41 H 1.2294 0.0028 0.1257 0.038 Uiso 0.313(4) 1 calc R U P A 2
O1 O -0.5006(3) 1.0641(3) 0.5861(2) 0.0326(8) Uiso 0.5 1 d D U P C 2
C67 C -0.428(3) 0.987(3) 0.551(3) 0.346(14) Uiso 0.5 1 d D U P C 2
O2 O -0.3975(8) 1.2351(7) 0.7431(6) 0.117(3) Uiso 0.5 1 d D U P D 2
C68 C -0.5127(17) 1.162(2) 0.6947(16) 0.229(9) Uiso 0.5 1 d D U P D 2
C60 C 0.5840(8) -0.1713(6) 0.1193(5) 0.0296(18) Uani 0.337(4) 1 d . U P B 4
C61 C 0.5366(7) -0.2557(7) 0.1621(5) 0.0326(19) Uani 0.337(4) 1 d . U P B 4
H47 H 0.5770 -0.2597 0.2180 0.039 Uiso 0.337(4) 1 calc R U P B 4
C62 C 0.4302(8) -0.3349(7) 0.1236(6) 0.040(2) Uani 0.337(4) 1 d . U P B 4
H48 H 0.3977 -0.3929 0.1527 0.048 Uiso 0.337(4) 1 calc R U P B 4
C63 C 0.3729(8) -0.3268(7) 0.0421(6) 0.040(2) Uani 0.337(4) 1 d . U P B 4
H52 H 0.2981 -0.3768 0.0149 0.048 Uiso 0.337(4) 1 calc R U P B 4
C64 C 0.4222(10) -0.2526(8) 0.0060(8) 0.040(2) Uani 0.337(4) 1 d . U P B 4
H50 H 0.3815 -0.2531 -0.0508 0.048 Uiso 0.337(4) 1 calc R U P B 4
C65 C 0.5305(10) -0.1656(9) 0.0350(6) 0.025(2) Uani 0.337(4) 1 d . U P B 4
H51 H 0.5616 -0.1119 0.0017 0.030 Uiso 0.337(4) 1 calc R U P B 4
C66 C 0.6903(7) -0.0862(8) 0.1656(6) 0.0240(18) Uani 0.337(4) 1 d . U P B 4
C19 C 0.883(2) 0.570(2) 0.1188(17) 0.032(3) Uani 0.528(16) 1 d . U P E 5
C20 C 1.012(3) 0.6126(16) 0.127(2) 0.035(3) Uani 0.528(16) 1 d . U P E 5
C21 C 1.020(2) 0.7298(15) 0.0922(17) 0.037(4) Uani 0.528(16) 1 d . U P E 5
H53 H 1.1006 0.7752 0.1003 0.045 Uiso 0.528(16) 1 calc R U P E 5
C22 C 0.9446(17) 0.765(2) 0.0606(16) 0.036(3) Uani 0.528(16) 1 d . U P E 5
C23 C 0.8216(12) 0.7145(9) 0.0644(7) 0.037(2) Uani 0.528(16) 1 d . U P E 5
H54 H 0.7557 0.7481 0.0432 0.044 Uiso 0.528(16) 1 calc R U P E 5
C24 C 0.7936(11) 0.6163(8) 0.0984(7) 0.0322(19) Uani 0.528(16) 1 d . U P E 5
C27 C 0.6590(6) 0.5712(8) 0.1045(7) 0.051(3) Uani 0.528(16) 1 d . U P E 5
H57 H 0.6435 0.4890 0.0939 0.076 Uiso 0.528(16) 1 calc R U P E 5
H58 H 0.6048 0.5965 0.0609 0.076 Uiso 0.528(16) 1 calc R U P E 5
H59 H 0.6416 0.5990 0.1628 0.076 Uiso 0.528(16) 1 calc R U P E 5
C25 C 1.1200(16) 0.5631(12) 0.1552(11) 0.049(3) Uani 0.528(16) 1 d . U P E 5
H60 H 1.1126 0.5425 0.2124 0.073 Uiso 0.528(16) 1 calc R U P E 5
H61 H 1.1969 0.6180 0.1594 0.073 Uiso 0.528(16) 1 calc R U P E 5
H62 H 1.1216 0.4960 0.1129 0.073 Uiso 0.528(16) 1 calc R U P E 5
C26 C 0.952(3) 0.865(2) 0.0175(17) 0.069(6) Uani 0.528(16) 1 d . U P E 5
H63 H 0.9107 0.9194 0.0484 0.103 Uiso 0.528(16) 1 calc R U P E 5
H64 H 0.9114 0.8414 -0.0431 0.103 Uiso 0.528(16) 1 calc R U P E 5
H65 H 1.0394 0.8984 0.0189 0.103 Uiso 0.528(16) 1 calc R U P E 5
C69 C 0.893(3) 0.559(2) 0.127(2) 0.029(3) Uani 0.472(16) 1 d . U P E 6
C70 C 1.007(3) 0.6328(19) 0.126(2) 0.033(3) Uani 0.472(16) 1 d . U P E 6
C71 C 1.038(2) 0.7119(18) 0.0945(18) 0.033(3) Uani 0.472(16) 1 d . U P E 6
H55 H 1.1223 0.7438 0.0941 0.039 Uiso 0.472(16) 1 calc R U P E 6
C72 C 0.9202(19) 0.763(3) 0.0509(16) 0.033(3) Uani 0.472(16) 1 d . U P E 6
C73 C 0.8065(14) 0.6921(12) 0.0358(8) 0.039(2) Uani 0.472(16) 1 d . U P E 6
H56 H 0.7387 0.7108 0.0021 0.047 Uiso 0.472(16) 1 calc R U P E 6
C74 C 0.7888(12) 0.5933(11) 0.0688(8) 0.038(2) Uani 0.472(16) 1 d . U P E 6
C75 C 0.6621(7) 0.5217(10) 0.0491(10) 0.063(3) Uani 0.472(16) 1 d . U P E 6
H66 H 0.6026 0.5647 0.0267 0.095 Uiso 0.472(16) 1 calc R U P E 6
H67 H 0.6386 0.4979 0.1024 0.095 Uiso 0.472(16) 1 calc R U P E 6
H68 H 0.6617 0.4555 0.0053 0.095 Uiso 0.472(16) 1 calc R U P E 6
C76 C 1.1200(19) 0.6006(12) 0.1765(12) 0.047(3) Uani 0.472(16) 1 d . U P E 6
H69 H 1.1391 0.5329 0.1434 0.071 Uiso 0.472(16) 1 calc R U P E 6
H70 H 1.1005 0.5861 0.2333 0.071 Uiso 0.472(16) 1 calc R U P E 6
H71 H 1.1918 0.6623 0.1850 0.071 Uiso 0.472(16) 1 calc R U P E 6
C77 C 0.958(3) 0.880(2) 0.0269(14) 0.048(4) Uani 0.472(16) 1 d . U P E 6
H72 H 0.9003 0.8870 -0.0230 0.071 Uiso 0.472(16) 1 calc R U P E 6
H73 H 1.0423 0.8877 0.0119 0.071 Uiso 0.472(16) 1 calc R U P E 6
H74 H 0.9565 0.9379 0.0767 0.071 Uiso 0.472(16) 1 calc R U P E 6

loop_
_atom_site_aniso_label
_atom_site_aniso_U_11
_atom_site_aniso_U_22
_atom_site_aniso_U_33
_atom_site_aniso_U_23
_atom_site_aniso_U_13
_atom_site_aniso_U_12
C1 0.0328(14) 0.0331(14) 0.0253(13) 0.0020(11) 0.0032(11) 0.0089(11)
C2 0.0368(15) 0.0393(15) 0.0256(13) 0.0067(11) 0.0064(11) 0.0086(12)
C3 0.0288(13) 0.0328(14) 0.0312(13) 0.0068(11) 0.0029(11) 0.0053(11)
C4 0.0247(13) 0.0292(13) 0.0340(14) 0.0030(11) 0.0037(11) 0.0051(11)
C5 0.0190(12) 0.0303(13) 0.0267(12) 0.0010(10) 0.0012(10) 0.0028(10)
C6 0.0192(12) 0.0299(13) 0.0257(12) 0.0028(10) 0.0005(9) 0.0020(10)
C7 0.0126(11) 0.0323(13) 0.0243(12) 0.0003(10) 0.0015(9) 0.0018(10)
C8 0.0143(11) 0.0298(13) 0.0287(13) 0.0016(10) 0.0017(9) 0.0009(10)
C9 0.0172(12) 0.0302(13) 0.0350(14) -0.0015(11) 0.0033(10) 0.0024(10)
C10 0.0150(11) 0.0369(14) 0.0293(13) -0.0032(11) 0.0035(10) 0.0021(10)
C11 0.0165(11) 0.0399(14) 0.0242(12) 0.0017(11) 0.0036(9) 0.0029(10)
C12 0.0141(11) 0.0320(13) 0.0249(12) 0.0017(10) 0.0014(9) 0.0022(10)
C13 0.0139(11) 0.0342(13) 0.0242(12) 0.0028(10) 0.0012(9) 0.0012(10)
C14 0.0168(11) 0.0280(13) 0.0281(13) 0.0036(10) -0.0005(9) -0.0002(10)
C15 0.0219(12) 0.0323(13) 0.0287(13) 0.0017(11) 0.0020(10) -0.0003(11)
C16 0.0261(13) 0.0286(13) 0.0374(14) 0.0005(11) 0.0026(11) 0.0026(11)
C17 0.0256(13) 0.0314(14) 0.0405(15) 0.0083(12) 0.0001(11) 0.0031(11)
C18 0.0232(13) 0.0388(15) 0.0327(14) 0.0107(12) 0.0017(10) 0.0036(11)
C28 0.0222(13) 0.0379(14) 0.0295(13) -0.0017(11) 0.0036(10) 0.0069(11)
C29 0.0275(13) 0.0285(13) 0.0249(12) 0.0077(10) 0.0004(10) 0.0065(11)
C30 0.0400(15) 0.0275(13) 0.0253(13) 0.0037(10) 0.0016(11) 0.0067(11)
C31 0.0425(16) 0.0349(14) 0.0286(14) 0.0033(11) 0.0066(12) 0.0142(12)
C32 0.0277(15) 0.064(2) 0.0473(18) -0.0095(15) 0.0147(13) 0.0073(14)
C33 0.0225(14) 0.067(2) 0.0500(18) -0.0241(16) 0.0095(13) -0.0006(14)
C34 0.0306(14) 0.0415(16) 0.0332(14) 0.0038(12) 0.0020(11) -0.0035(12)
C35 0.064(2) 0.0453(18) 0.0379(16) 0.0005(14) 0.0201(15) 0.0154(16)
C36 0.0263(18) 0.143(4) 0.107(4) -0.080(3) 0.029(2) -0.023(2)
C37 0.0246(13) 0.0266(12) 0.0232(12) 0.0030(10) 0.0035(10) 0.0033(10)
C38 0.0207(13) 0.0342(14) 0.0350(14) -0.0058(11) 0.0034(11) 0.0032(11)
C39 0.0191(17) 0.046(2) 0.0223(18) -0.0030(16) 0.0022(14) 0.0083(16)
C40 0.031(2) 0.049(2) 0.043(2) -0.0064(19) 0.0042(17) 0.0108(18)
C41 0.040(2) 0.058(3) 0.056(3) -0.005(2) 0.005(2) 0.024(2)
C42 0.028(2) 0.069(3) 0.050(2) 0.002(2) -0.0005(18) 0.019(2)
C43 0.024(2) 0.057(3) 0.046(2) 0.002(2) -0.0033(17) 0.010(2)
C44 0.014(2) 0.045(2) 0.030(2) 0.0096(19) 0.0014(16) 0.0067(18)
C45 0.0226(13) 0.0399(15) 0.0284(14) -0.0034(11) 0.0036(11) 0.0103(12)
C46 0.026(2) 0.029(2) 0.028(2) -0.0007(19) 0.0009(18) 0.0102(18)
C47 0.033(2) 0.046(3) 0.055(3) -0.026(2) -0.0126(19) 0.018(2)
C48 0.073(3) 0.096(4) 0.036(2) -0.020(2) -0.018(2) 0.056(3)
C49 0.096(4) 0.137(5) 0.061(3) -0.038(3) -0.023(3) 0.078(4)
C50 0.082(4) 0.122(5) 0.112(5) -0.071(4) -0.032(4) 0.065(4)
C51 0.050(3) 0.079(5) 0.124(5) -0.037(4) -0.020(4) 0.027(4)
C52 0.035(3) 0.070(4) 0.104(5) -0.031(4) -0.008(4) 0.004(3)
S1 0.0258(3) 0.0375(4) 0.0255(3) 0.0081(3) 0.0067(2) 0.0076(3)
N1 0.0168(10) 0.0295(11) 0.0235(10) 0.0025(8) 0.0014(8) 0.0020(8)
N2 0.0200(10) 0.0296(11) 0.0221(10) 0.0028(8) 0.0033(8) 0.0052(8)
C53 0.0167(11) 0.0343(14) 0.0280(13) 0.0042(10) 0.0014(10) 0.0001(10)
B1 0.0208(13) 0.0292(14) 0.0215(13) 0.0028(11) 0.0040(11) 0.0040(11)
C54 0.024(3) 0.028(4) 0.030(4) 0.009(3) 0.004(3) 0.011(3)
C55 0.026(4) 0.039(4) 0.033(5) 0.003(4) 0.009(4) 0.016(4)
C56 0.025(4) 0.044(4) 0.041(4) 0.003(4) -0.001(3) 0.018(4)
C57 0.023(4) 0.049(4) 0.046(4) 0.009(3) 0.007(3) 0.009(3)
C58 0.034(4) 0.049(4) 0.033(4) 0.009(3) 0.016(3) 0.013(3)
C59 0.023(3) 0.038(4) 0.035(4) 0.002(3) 0.005(3) 0.010(3)
C60 0.033(4) 0.030(4) 0.028(4) -0.003(3) 0.009(3) 0.015(3)
C61 0.028(4) 0.033(4) 0.033(4) 0.001(3) 0.002(3) 0.003(3)
C62 0.028(4) 0.037(4) 0.049(5) 0.000(4) 0.002(4) 0.001(3)
C63 0.028(4) 0.040(5) 0.044(5) -0.004(4) -0.002(3) 0.004(4)
C64 0.030(5) 0.026(4) 0.059(5) 0.010(4) -0.007(4) 0.002(4)
C65 0.031(5) 0.027(4) 0.020(4) 0.010(3) 0.008(4) 0.005(4)
C66 0.021(4) 0.029(4) 0.023(4) 0.008(3) 0.002(3) 0.007(3)
C19 0.043(7) 0.025(5) 0.029(5) 0.005(4) 0.016(5) -0.002(5)
C20 0.048(6) 0.030(6) 0.029(4) 0.013(4) 0.012(4) 0.005(5)
C21 0.045(7) 0.031(5) 0.038(5) 0.013(4) 0.014(5) 0.001(5)
C22 0.048(7) 0.029(4) 0.037(6) 0.008(4) 0.018(5) 0.012(5)
C23 0.048(4) 0.029(4) 0.037(5) 0.004(3) 0.011(4) 0.016(3)
C24 0.043(4) 0.027(4) 0.029(4) 0.004(3) 0.010(4) 0.008(3)
C27 0.043(4) 0.050(4) 0.065(6) 0.027(4) 0.003(3) 0.011(3)
C25 0.034(4) 0.052(7) 0.059(8) 0.026(5) 0.001(5) -0.004(6)
C26 0.094(10) 0.038(9) 0.080(10) -0.004(5) 0.049(7) 0.018(6)
C69 0.031(4) 0.032(5) 0.029(5) 0.011(4) 0.003(4) 0.018(4)
C70 0.035(4) 0.038(7) 0.027(4) 0.011(6) 0.003(3) 0.011(5)
C71 0.038(5) 0.036(6) 0.027(4) 0.009(5) 0.006(4) 0.011(4)
C72 0.046(6) 0.034(5) 0.026(5) 0.006(4) 0.018(5) 0.017(5)
C73 0.045(5) 0.042(5) 0.034(5) 0.008(4) 0.011(4) 0.018(4)
C74 0.040(4) 0.044(5) 0.034(5) 0.010(4) 0.014(4) 0.015(4)
C75 0.043(4) 0.074(6) 0.080(8) 0.042(6) 0.002(4) 0.012(4)
C76 0.045(5) 0.043(7) 0.051(7) 0.019(5) 0.000(5) -0.002(6)
C77 0.094(10) 0.022(6) 0.038(5) 0.017(6) 0.038(6) 0.011(5)

loop_
_atom_type_symbol
_atom_type_description
_atom_type_scat_dispersion_real
_atom_type_scat_dispersion_imag
_atom_type_scat_source
C C 0.0181 0.0091 'International Tables Vol C Tables 4.2.6.8 and 6.1.1.4'
H H 0.0000 0.0000 'International Tables Vol C Tables 4.2.6.8 and 6.1.1.4'
N N 0.0311 0.0180 'International Tables Vol C Tables 4.2.6.8 and 6.1.1.4'
S S 0.3331 0.5567 'International Tables Vol C Tables 4.2.6.8 and 6.1.1.4'
B B 0.0090 0.0039 'International Tables Vol C Tables 4.2.6.8 and 6.1.1.4'
O O 0.0492 0.0322 'International Tables Vol C Tables 4.2.6.8 and 6.1.1.4'

loop_
_geom_angle_atom_site_label_1
_geom_angle_atom_site_label_2
_geom_angle_atom_site_label_3
_geom_angle
C2 C1 C6 117.8(2)
C2 C1 H1 121.1
C6 C1 H1 121.1
C1 C2 C3 122.6(2)
C1 C2 H2 118.7
C3 C2 H2 118.7
C69 C3 C4 121.0(13)
C69 C3 C2 119.9(13)
C4 C3 C2 118.8(2)
C4 C3 C19 119.7(10)
C2 C3 C19 121.5(10)
C5 C4 C3 119.8(2)
C5 C4 H3 120.1
C3 C4 H3 120.1
C4 C5 C6 119.9(2)
C4 C5 C8 133.7(2)
C6 C5 C8 106.2(2)
C1 C6 N2 128.7(2)
C1 C6 C5 121.0(2)
N2 C6 C5 110.1(2)
N2 C7 C12 125.9(2)
N2 C7 C8 111.7(2)
C12 C7 C8 122.4(2)
C9 C8 C7 118.4(2)
C9 C8 C5 136.3(2)
C7 C8 C5 105.2(2)
C8 C9 C10 120.3(2)
C8 C9 H4 119.8
C10 C9 H4 119.8
C11 C10 C9 120.0(2)
C11 C10 C28 120.3(2)
C9 C10 C28 119.5(2)
C10 C11 C12 121.3(2)
C10 C11 H5 119.3
C12 C11 H5 119.3
C7 C12 C11 117.5(2)
C7 C12 C13 116.2(2)
C11 C12 C13 126.3(2)
N1 C13 C12 122.2(2)
N1 C13 S1 114.04(19)
C12 C13 S1 123.74(18)
C15 C14 N1 127.0(2)
C15 C14 C53 120.2(2)
N1 C14 C53 112.8(2)
C16 C15 C14 118.0(2)
C16 C15 H6 121.0
C14 C15 H6 121.0
C15 C16 C17 121.4(2)
C15 C16 H7 119.3
C17 C16 H7 119.3
C18 C17 C16 121.1(2)
C18 C17 H8 119.4
C16 C17 H8 119.4
C17 C18 C53 117.5(2)
C17 C18 H9 121.2
C53 C18 H9 121.2
C29 C28 C33 119.8(2)
C29 C28 C10 119.3(2)
C33 C28 C10 120.9(2)
C30 C29 C28 119.1(2)
C30 C29 C34 119.3(2)
C28 C29 C34 121.5(2)
C31 C30 C29 122.1(2)
C31 C30 H21 118.9
C29 C30 H21 118.9
C32 C31 C30 117.7(2)
C32 C31 C35 121.4(3)
C30 C31 C35 120.9(3)
C31 C32 C33 122.4(3)
C31 C32 H22 118.8
C33 C32 H22 118.8
C32 C33 C28 118.8(3)
C32 C33 C36 120.2(3)
C28 C33 C36 120.9(3)
C29 C34 H23 109.5
C29 C34 H24 109.5
H23 C34 H24 109.5
C29 C34 H25 109.5
H23 C34 H25 109.5
H24 C34 H25 109.5
C31 C35 H26 109.5
C31 C35 H27 109.5
H26 C35 H27 109.5
C31 C35 H28 109.5
H26 C35 H28 109.5
H27 C35 H28 109.5
C33 C36 H29 109.5
C33 C36 H30 109.5
H29 C36 H30 109.5
C33 C36 H31 109.5
H29 C36 H31 109.5
H30 C36 H31 109.5
C38 C37 B1 174.6(3)
C37 C38 C39 166.0(3)
C37 C38 C54 161.6(3)
C40 C39 C44 120.0
C40 C39 C38 119.20(19)
C44 C39 C38 120.72(19)
C41 C40 C39 120.0
C41 C40 H32 120.0
C39 C40 H32 120.0
C42 C41 C40 120.0
C42 C41 H33 120.0
C40 C41 H33 120.0
C41 C42 C43 120.0
C41 C42 H34 120.0
C43 C42 H34 120.0
C42 C43 C44 120.0
C42 C43 H35 120.0
C44 C43 H35 120.0
C43 C44 C39 120.0
C43 C44 H36 120.0
C39 C44 H36 120.0
C46 C45 B1 166.3(4)
C66 C45 B1 157.0(5)
C45 C46 C47 179.0(4)
C48 C47 C52 118.9(4)
C48 C47 C46 119.8(4)
C52 C47 C46 121.3(5)
C49 C48 C47 120.0
C49 C48 H42 120.0
C47 C48 H42 120.0
C48 C49 C50 120.0
C48 C49 H43 120.0
C50 C49 H43 120.0
C51 C50 C49 120.4(2)
C51 C50 H44 119.8
C49 C50 H44 119.8
C50 C51 C52 120.3(2)
C50 C51 H45 119.8
C52 C51 H45 119.8
C51 C52 C47 120.4(3)
C51 C52 H46 119.8
C47 C52 H46 119.8
C13 S1 C53 90.38(12)
C13 N1 C14 112.5(2)
C13 N1 B1 126.1(2)
C14 N1 B1 121.31(19)
C7 N2 C6 106.9(2)
C7 N2 B1 124.5(2)
C6 N2 B1 128.6(2)
C18 C53 C14 121.7(2)
C18 C53 S1 128.1(2)
C14 C53 S1 110.25(19)
N2 B1 C45 110.8(2)
N2 B1 C37 112.2(2)
C45 B1 C37 113.7(2)
N2 B1 N1 104.90(18)
C45 B1 N1 108.1(2)
C37 B1 N1 106.66(19)
C55 C54 C59 120.0
C55 C54 C38 110.37(17)
C59 C54 C38 128.67(17)
C54 C55 C56 120.0
C54 C55 H37 120.0
C56 C55 H37 120.0
C57 C56 C55 120.0
C57 C56 H38 120.0
C55 C56 H38 120.0
C56 C57 C58 120.0
C56 C57 H39 120.0
C58 C57 H39 120.0
C59 C58 C57 120.0
C59 C58 H40 120.0
C57 C58 H40 120.0
C58 C59 C54 120.0
C58 C59 H41 120.0
C54 C59 H41 120.0
C61 C60 C65 121.4(8)
C61 C60 C66 118.0(7)
C65 C60 C66 120.6(8)
C60 C61 C62 120.5(8)
C60 C61 H47 119.7
C62 C61 H47 119.7
C63 C62 C61 118.5(8)
C63 C62 H48 120.8
C61 C62 H48 120.8
C64 C63 C62 117.8(9)
C64 C63 H52 121.1
C62 C63 H52 121.1
C63 C64 C65 131.2(10)
C63 C64 H50 114.4
C65 C64 H50 114.4
C60 C65 C64 110.4(8)
C60 C65 H51 124.8
C64 C65 H51 124.8
C45 C66 C60 172.8(8)
C24 C19 C20 129(2)
C24 C19 C3 122.4(19)
C20 C19 C3 107.4(19)
C19 C20 C25 130(2)
C19 C20 C21 104(2)
C25 C20 C21 126(2)
C22 C21 C20 129(3)
C22 C21 H53 115.5
C20 C21 H53 115.5
C21 C22 C23 118(3)
C21 C22 C26 130(2)
C23 C22 C26 112.6(19)
C24 C23 C22 121.8(14)
C24 C23 H54 119.1
C22 C23 H54 119.1
C19 C24 C23 116.7(14)
C19 C24 C27 125.0(14)
C23 C24 C27 118.3(9)
C24 C27 H57 109.5
C24 C27 H58 109.5
H57 C27 H58 109.5
C24 C27 H59 109.5
H57 C27 H59 109.5
H58 C27 H59 109.5
C20 C25 H60 109.5
C20 C25 H61 109.5
H60 C25 H61 109.5
C20 C25 H62 109.5
H60 C25 H62 109.5
H61 C25 H62 109.5
C22 C26 H63 109.5
C22 C26 H64 109.5
H63 C26 H64 109.5
C22 C26 H65 109.5
H63 C26 H65 109.5
H64 C26 H65 109.5
C3 C69 C70 131(2)
C3 C69 C74 120(2)
C70 C69 C74 109(2)
C71 C70 C69 135(3)
C71 C70 C76 111(3)
C69 C70 C76 113(2)
C70 C71 C72 114(3)
C70 C71 H55 122.9
C72 C71 H55 122.9
C73 C72 C77 130(2)
C73 C72 C71 115(2)
C77 C72 C71 114(2)
C72 C73 C74 121.4(16)
C72 C73 H56 119.3
C74 C73 H56 119.3
C73 C74 C75 117.5(10)
C73 C74 C69 122.4(15)
C75 C74 C69 120.1(14)
C74 C75 H66 109.5
C74 C75 H67 109.5
H66 C75 H67 109.5
C74 C75 H68 109.5
H66 C75 H68 109.5
H67 C75 H68 109.5
C70 C76 H69 109.5
C70 C76 H70 109.5
H69 C76 H70 109.5
C70 C76 H71 109.5
H69 C76 H71 109.5
H70 C76 H71 109.5
C72 C77 H72 109.5
C72 C77 H73 109.5
H72 C77 H73 109.5
C72 C77 H74 109.5
H72 C77 H74 109.5
H73 C77 H74 109.5

loop_
_geom_bond_atom_site_label_1
_geom_bond_atom_site_label_2
_geom_bond_distance
C1 C2 1.378(4)
C1 C6 1.392(4)
C1 H1 0.9500
C2 C3 1.412(4)
C2 H2 0.9500
C3 C69 1.41(3)
C3 C4 1.391(4)
C3 C19 1.59(2)
C4 C5 1.393(4)
C4 H3 0.9500
C5 C6 1.413(4)
C5 C8 1.448(3)
C6 N2 1.390(3)
C7 N2 1.363(3)
C7 C12 1.396(3)
C7 C8 1.413(4)
C8 C9 1.391(3)
C9 C10 1.401(4)
C9 H4 0.9500
C10 C11 1.393(4)
C10 C28 1.501(3)
C11 C12 1.403(3)
C11 H5 0.9500
C12 C13 1.436(4)
C13 N1 1.333(3)
C13 S1 1.719(2)
C14 C15 1.398(4)
C14 N1 1.399(3)
C14 C53 1.402(4)
C15 C16 1.379(4)
C15 H6 0.9500
C16 C17 1.402(4)
C16 H7 0.9500
C17 C18 1.382(4)
C17 H8 0.9500
C18 C53 1.390(4)
C18 H9 0.9500
C28 C29 1.397(4)
C28 C33 1.400(4)
C29 C30 1.390(4)
C29 C34 1.505(4)
C30 C31 1.386(4)
C30 H21 0.9500
C31 C32 1.376(4)
C31 C35 1.510(4)
C32 C33 1.394(4)
C32 H22 0.9500
C33 C36 1.510(5)
C34 H23 0.9800
C34 H24 0.9800
C34 H25 0.9800
C35 H26 0.9800
C35 H27 0.9800
C35 H28 0.9800
C36 H29 0.9800
C36 H30 0.9800
C36 H31 0.9800
C37 C38 1.196(4)
C37 B1 1.584(3)
C38 C39 1.476(3)
C38 C54 1.482(4)
C39 C40 1.3900
C39 C44 1.3900
C40 C41 1.3900
C40 H32 0.9500
C41 C42 1.3900
C41 H33 0.9500
C42 C43 1.3900
C42 H34 0.9500
C43 C44 1.3900
C43 H35 0.9500
C44 H36 0.9500
C45 C46 1.205(5)
C45 C66 1.275(9)
C45 B1 1.576(4)
C46 C47 1.432(5)
C47 C48 1.3900
C47 C52 1.395(7)
C48 C49 1.3900
C48 H42 0.9500
C49 C50 1.3900
C49 H43 0.9500
C50 C51 1.355(11)
C50 H44 0.9500
C51 C52 1.3900
C51 H45 0.9500
C52 H46 0.9500
S1 C53 1.740(3)
N1 B1 1.624(3)
N2 B1 1.540(3)
C54 C55 1.3900
C54 C59 1.3900
C55 C56 1.3900
C55 H37 0.9500
C56 C57 1.3900
C56 H38 0.9500
C57 C58 1.3900
C57 H39 0.9500
C58 C59 1.3900
C58 H40 0.9500
C59 H41 0.9500
O1 C67 1.436(10)
O2 C68 1.474(10)
C60 C61 1.388(11)
C60 C65 1.404(12)
C60 C66 1.463(12)
C61 C62 1.396(12)
C61 H47 0.9500
C62 C63 1.387(13)
C62 H48 0.9500
C63 C64 1.232(13)
C63 H52 0.9500
C64 C65 1.436(14)
C64 H50 0.9500
C65 H51 0.9500
C19 C24 1.26(3)
C19 C20 1.42(4)
C20 C25 1.49(3)
C20 C21 1.61(4)
C21 C22 1.11(4)
C21 H53 0.9500
C22 C23 1.41(2)
C22 C26 1.49(4)
C23 C24 1.399(13)
C23 H54 0.9500
C24 C27 1.518(13)
C27 H57 0.9800
C27 H58 0.9800
C27 H59 0.9800
C25 H60 0.9800
C25 H61 0.9800
C25 H62 0.9800
C26 H63 0.9800
C26 H64 0.9800
C26 H65 0.9800
C69 C70 1.43(5)
C69 C74 1.54(3)
C70 C71 1.18(4)
C70 C76 1.54(4)
C71 C72 1.67(4)
C71 H55 0.9500
C72 C73 1.37(2)
C72 C77 1.54(4)
C73 C74 1.388(16)
C73 H56 0.9500
C74 C75 1.491(15)
C75 H66 0.9800
C75 H67 0.9800
C75 H68 0.9800
C76 H69 0.9800
C76 H70 0.9800
C76 H71 0.9800
C77 H72 0.9800
C77 H73 0.9800
C77 H74 0.9800

loop_
_geom_torsion_atom_site_label_1
_geom_torsion_atom_site_label_2
_geom_torsion_atom_site_label_3
_geom_torsion_atom_site_label_4
_geom_torsion
C6 C1 C2 C3 -1.0(4)
C1 C2 C3 C69 172.1(12)
C1 C2 C3 C4 -1.7(4)
C1 C2 C3 C19 177.9(10)
C69 C3 C4 C5 -171.0(12)
C2 C3 C4 C5 2.7(4)
C19 C3 C4 C5 -176.9(10)
C3 C4 C5 C6 -1.1(4)
C3 C4 C5 C8 172.1(3)
C2 C1 C6 N2 -173.8(2)
C2 C1 C6 C5 2.7(4)
C4 C5 C6 C1 -1.7(4)
C8 C5 C6 C1 -176.5(2)
C4 C5 C6 N2 175.4(2)
C8 C5 C6 N2 0.6(3)
N2 C7 C8 C9 -178.1(2)
C12 C7 C8 C9 -0.6(3)
N2 C7 C8 C5 -0.7(3)
C12 C7 C8 C5 176.8(2)
C4 C5 C8 C9 3.0(5)
C6 C5 C8 C9 176.8(3)
C4 C5 C8 C7 -173.7(3)
C6 C5 C8 C7 0.1(3)
C7 C8 C9 C10 1.2(3)
C5 C8 C9 C10 -175.1(3)
C8 C9 C10 C11 -1.0(4)
C8 C9 C10 C28 175.6(2)
C9 C10 C11 C12 0.2(4)
C28 C10 C11 C12 -176.5(2)
N2 C7 C12 C11 176.9(2)
C8 C7 C12 C11 -0.3(3)
N2 C7 C12 C13 -1.0(3)
C8 C7 C12 C13 -178.2(2)
C10 C11 C12 C7 0.4(3)
C10 C11 C12 C13 178.1(2)
C7 C12 C13 N1 -3.2(3)
C11 C12 C13 N1 179.1(2)
C7 C12 C13 S1 175.51(17)
C11 C12 C13 S1 -2.2(4)
N1 C14 C15 C16 177.3(2)
C53 C14 C15 C16 -1.8(4)
C14 C15 C16 C17 0.2(4)
C15 C16 C17 C18 1.3(4)
C16 C17 C18 C53 -1.2(4)
C11 C10 C28 C29 103.4(3)
C9 C10 C28 C29 -73.3(3)
C11 C10 C28 C33 -76.8(4)
C9 C10 C28 C33 106.5(3)
C33 C28 C29 C30 1.0(4)
C10 C28 C29 C30 -179.3(2)
C33 C28 C29 C34 179.0(3)
C10 C28 C29 C34 -1.3(4)
C28 C29 C30 C31 0.2(4)
C34 C29 C30 C31 -177.9(2)
C29 C30 C31 C32 -1.0(4)
C29 C30 C31 C35 178.2(3)
C30 C31 C32 C33 0.7(5)
C35 C31 C32 C33 -178.4(3)
C31 C32 C33 C28 0.4(6)
C31 C32 C33 C36 -177.3(4)
C29 C28 C33 C32 -1.2(5)
C10 C28 C33 C32 179.0(3)
C29 C28 C33 C36 176.5(4)
C10 C28 C33 C36 -3.3(6)
C37 C38 C39 C40 56.2(11)
C37 C38 C39 C44 -120.6(11)
C44 C39 C40 C41 0.0
C38 C39 C40 C41 -176.8(3)
C39 C40 C41 C42 0.0
C40 C41 C42 C43 0.0
C41 C42 C43 C44 0.0
C42 C43 C44 C39 0.0
C40 C39 C44 C43 0.0
C38 C39 C44 C43 176.8(3)
C52 C47 C48 C49 1.2(5)
C46 C47 C48 C49 -176.7(3)
C47 C48 C49 C50 0.0
C48 C49 C50 C51 -1.2(5)
C49 C50 C51 C52 1.1(7)
C50 C51 C52 C47 0.1(4)
C48 C47 C52 C51 -1.3(5)
C46 C47 C52 C51 176.6(3)
N1 C13 S1 C53 0.23(19)
C12 C13 S1 C53 -178.6(2)
C12 C13 N1 C14 179.7(2)
S1 C13 N1 C14 0.8(3)
C12 C13 N1 B1 3.3(4)
S1 C13 N1 B1 -175.53(17)
C15 C14 N1 C13 179.0(2)
C53 C14 N1 C13 -1.8(3)
C15 C14 N1 B1 -4.4(4)
C53 C14 N1 B1 174.8(2)
C12 C7 N2 C6 -176.4(2)
C8 C7 N2 C6 1.1(3)
C12 C7 N2 B1 5.2(4)
C8 C7 N2 B1 -177.3(2)
C1 C6 N2 C7 175.8(2)
C5 C6 N2 C7 -1.0(3)
C1 C6 N2 B1 -5.9(4)
C5 C6 N2 B1 177.3(2)
C17 C18 C53 C14 -0.4(4)
C17 C18 C53 S1 -179.53(19)
C15 C14 C53 C18 1.9(4)
N1 C14 C53 C18 -177.3(2)
C15 C14 C53 S1 -178.81(19)
N1 C14 C53 S1 1.9(3)
C13 S1 C53 C18 178.0(2)
C13 S1 C53 C14 -1.22(18)
C7 N2 B1 C45 111.9(2)
C6 N2 B1 C45 -66.2(3)
C7 N2 B1 C37 -119.9(2)
C6 N2 B1 C37 62.0(3)
C7 N2 B1 N1 -4.5(3)
C6 N2 B1 N1 177.4(2)
C46 C45 B1 N2 31.3(13)
C66 C45 B1 N2 -117.4(10)
C46 C45 B1 C37 -96.1(13)
C66 C45 B1 C37 115.2(10)
C46 C45 B1 N1 145.7(12)
C66 C45 B1 N1 -2.9(11)
C13 N1 B1 N2 0.5(3)
C14 N1 B1 N2 -175.63(19)
C13 N1 B1 C45 -117.8(2)
C14 N1 B1 C45 66.1(3)
C13 N1 B1 C37 119.6(2)
C14 N1 B1 C37 -56.4(3)
C37 C38 C54 C55 114.0(9)
C37 C38 C54 C59 -77.5(10)
C59 C54 C55 C56 0.0
C38 C54 C55 C56 169.7(3)
C54 C55 C56 C57 0.0
C55 C56 C57 C58 0.0
C56 C57 C58 C59 0.0
C57 C58 C59 C54 0.0
C55 C54 C59 C58 0.0
C38 C54 C59 C58 -167.6(4)
C65 C60 C61 C62 -3.0(12)
C66 C60 C61 C62 175.6(7)
C60 C61 C62 C63 -0.2(12)
C61 C62 C63 C64 3.0(13)
C62 C63 C64 C65 -2.9(18)
C61 C60 C65 C64 3.2(12)
C66 C60 C65 C64 -175.4(8)
C63 C64 C65 C60 -0.2(17)
C4 C3 C19 C24 -55(2)
C2 C3 C19 C24 125.1(19)
C4 C3 C19 C20 112(2)
C2 C3 C19 C20 -67(2)
C24 C19 C20 C25 176(2)
C3 C19 C20 C25 9(4)
C24 C19 C20 C21 -6(4)
C3 C19 C20 C21 -173.1(17)
C19 C20 C21 C22 -8(5)
C25 C20 C21 C22 169(3)
C20 C21 C22 C23 14(5)
C20 C21 C22 C26 -170(3)
C21 C22 C23 C24 -7(3)
C26 C22 C23 C24 176.8(16)
C20 C19 C24 C23 12(4)
C3 C19 C24 C23 177.1(13)
C20 C19 C24 C27 -171(2)
C3 C19 C24 C27 -6(3)
C22 C23 C24 C19 -6(2)
C22 C23 C24 C27 176.7(13)
C4 C3 C69 C70 105(4)
C2 C3 C69 C70 -69(4)
C4 C3 C69 C74 -83(2)
C2 C3 C69 C74 103(2)
C3 C69 C70 C71 176(3)
C74 C69 C70 C71 3(6)
C3 C69 C70 C76 -3(5)
C74 C69 C70 C76 -175.7(18)
C69 C70 C71 C72 10(6)
C76 C70 C71 C72 -171.6(18)
C70 C71 C72 C73 -17(4)
C70 C71 C72 C77 168(3)
C77 C72 C73 C74 -175(2)
C71 C72 C73 C74 11(3)
C72 C73 C74 C75 179.8(15)
C72 C73 C74 C69 2(2)
C3 C69 C74 C73 176.1(16)
C70 C69 C74 C73 -10(3)
C3 C69 C74 C75 -1(3)
C70 C69 C74 C75 172(2)
